data_7200571
loop_
_publ_author_name
'Seliger, Janez'
'\<Zagar, Veselko'
'Gotoh, Kazuma'
'Ishida, Hiroyuki'
'Konnai, Akiko'
'Amino, Daiki'
'Asaji, Tetsuo'

_publ_section_title
;
 Hydrogen bonding in 1,2-diazine--chloranilic acid
 (2&#x2009;:&#x2009;1) studied by a 14N nuclear quadrupole coupling
 tensor and multi-temperature X-ray diffraction
;
_journal_issue 13
_journal_name_full 'Physical Chemistry Chemical Physics'
_journal_page_first 2281
_journal_page_last 2286
_journal_paper_doi 10.1039/b818318j
_journal_volume 11
_journal_year 2009
_chemical_formula_moiety 'C14 H10 Cl2 N4 O4'
_chemical_formula_sum 'C14 H10 Cl2 N4 O4'
_chemical_formula_weight 369.16
_chemical_name_systematic
;
?
;
_space_group_IT_number 14
_symmetry_cell_setting monoclinic
_symmetry_Int_Tables_number 14
_symmetry_space_group_name_Hall '-P 2ybc'
_symmetry_space_group_name_H-M 'P 1 21/c 1'
_atom_sites_solution_hydrogens geom
_atom_sites_solution_primary direct
_atom_sites_solution_secondary difmap
_cell_angle_alpha 90.00
_cell_angle_beta 99.189(2)
_cell_angle_gamma 90.00
_cell_formula_units_Z 2
_cell_length_a 3.7572(2)
_cell_length_b 20.1855(12)
_cell_length_c 9.6392(6)
_cell_measurement_reflns_used 15381
_cell_measurement_temperature 185(1)
_cell_measurement_theta_max 29.9
_cell_measurement_theta_min 3.7
_cell_volume 721.66(7)
_computing_cell_refinement PROCESS-AUTO
_computing_data_collection 'PROCESS-AUTO (Rigaku/MSC, 2004)'
_computing_data_reduction 'CrystalStructure (Rigaku/MSC, 2004)'
_computing_molecular_graphics 'ORTEP-3 (Farrugia, 1997)'
_computing_publication_material 'CrystalStructure and PLATON (Spek, 2003)'
_computing_structure_refinement 'SHELXL-97 (Sheldrick, 2008)'
_computing_structure_solution 'SHELXS-97 (Sheldrick, 2008)'
_diffrn_ambient_temperature 185(2)
_diffrn_detector_area_resol_mean 10.00
_diffrn_measured_fraction_theta_full 0.998
_diffrn_measured_fraction_theta_max 0.998
_diffrn_measurement_device_type 'Rigaku RAXIS-RAPID'
_diffrn_measurement_method \w
_diffrn_radiation_monochromator graphite
_diffrn_radiation_source 'fine-focus sealed tube'
_diffrn_radiation_type MoK\a
_diffrn_radiation_wavelength 0.71075
_diffrn_reflns_av_R_equivalents 0.0217
_diffrn_reflns_av_sigmaI/netI 0.0111
_diffrn_reflns_limit_h_max 5
_diffrn_reflns_limit_h_min -5
_diffrn_reflns_limit_k_max 28
_diffrn_reflns_limit_k_min -28
_diffrn_reflns_limit_l_max 13
_diffrn_reflns_limit_l_min -13
_diffrn_reflns_number 17877
_diffrn_reflns_theta_full 29.94
_diffrn_reflns_theta_max 29.94
_diffrn_reflns_theta_min 3.71
_exptl_absorpt_coefficient_mu 0.480
_exptl_absorpt_correction_T_max 0.976
_exptl_absorpt_correction_T_min 0.916
_exptl_absorpt_correction_type numerical
_exptl_absorpt_process_details
;
Higashi, T. (1999). Program for Absorption Correction.
Rigaku Corporation, Tokyo, Japan.
;
_exptl_crystal_colour brown
_exptl_crystal_density_diffrn 1.699
_exptl_crystal_density_method 'not measured'
_exptl_crystal_description platelet
_exptl_crystal_F_000 376
_exptl_crystal_size_max 0.32
_exptl_crystal_size_mid 0.16
_exptl_crystal_size_min 0.05
_refine_diff_density_max 0.430
_refine_diff_density_min -0.165
_refine_diff_density_rms 0.055
_refine_ls_extinction_method none
_refine_ls_goodness_of_fit_ref 1.090
_refine_ls_hydrogen_treatment mixed
_refine_ls_matrix_type full
_refine_ls_number_parameters 116
_refine_ls_number_reflns 2098
_refine_ls_number_restraints 0
_refine_ls_restrained_S_all 1.090
_refine_ls_R_factor_all 0.0312
_refine_ls_R_factor_gt 0.0278
_refine_ls_shift/su_max 0.001
_refine_ls_shift/su_mean 0.000
_refine_ls_structure_factor_coef Fsqd
_refine_ls_weighting_details 'calc w=1/[\s^2^(Fo^2^)+(0.0456P)^2^+0.1359P] where P=(Fo^2^+2Fc^2^)/3'
_refine_ls_weighting_scheme calc
_refine_ls_wR_factor_gt 0.0754
_refine_ls_wR_factor_ref 0.0779
_reflns_number_gt 1871
_reflns_number_total 2098
_reflns_threshold_expression >2sigma(I)
_cod_data_source_file b818318j.txt
_cod_data_source_block 185K
_cod_original_cell_volume 721.66(8)
_cod_database_code 7200571

loop_
_symmetry_equiv_pos_as_xyz
'x, y, z'
'-x, y+1/2, -z+1/2'
'-x, -y, -z'
'x, -y-1/2, z-1/2'

loop_
_atom_site_label
_atom_site_type_symbol
_atom_site_fract_x
_atom_site_fract_y
_atom_site_fract_z
_atom_site_U_iso_or_equiv
_atom_site_adp_type
_atom_site_occupancy
_atom_site_symmetry_multiplicity
_atom_site_calc_flag
_atom_site_refinement_flags
_atom_site_disorder_assembly
_atom_site_disorder_group
Cl1 Cl 0.57609(7) 0.497345(11) 0.18784(2) 0.02399(9) Uani 1 1 d . . .
O1 O 0.7200(2) 0.61211(4) 0.38131(8) 0.0314(2) Uani 1 1 d . . .
O2 O 0.9018(2) 0.38264(4) 0.35850(8) 0.02711(18) Uani 1 1 d . . .
H2 H 0.970(11) 0.354(2) 0.405(4) 0.033 Uiso 0.38(2) 1 d P . .
N1 N 1.0456(2) 0.26563(4) 0.45703(9) 0.02250(18) Uani 1 1 d . . .
H1 H 1.016(6) 0.3081(13) 0.436(2) 0.027 Uiso 0.62(2) 1 d P . .
N2 N 0.8644(3) 0.22733(4) 0.35584(9) 0.02426(19) Uani 1 1 d . . .
C1 C 0.8471(3) 0.55940(5) 0.43093(10) 0.02020(19) Uani 1 1 d . . .
C2 C 0.8078(3) 0.49748(4) 0.35849(10) 0.01916(19) Uani 1 1 d . . .
C3 C 0.9411(3) 0.43896(5) 0.41938(10) 0.02000(19) Uani 1 1 d . . .
C4 C 0.8779(3) 0.16246(5) 0.37818(11) 0.0244(2) Uani 1 1 d . . .
H4 H 0.7535 0.1342 0.3078 0.029 Uiso 1 1 calc R . .
C5 C 1.0660(3) 0.13348(5) 0.50015(11) 0.0246(2) Uani 1 1 d . . .
H5 H 1.0651 0.0868 0.5129 0.029 Uiso 1 1 calc R . .
C6 C 1.2514(3) 0.17391(5) 0.60080(11) 0.0242(2) Uani 1 1 d . . .
H6 H 1.3856 0.1565 0.6847 0.029 Uiso 1 1 calc R . .
C7 C 1.2338(3) 0.24194(5) 0.57423(10) 0.0235(2) Uani 1 1 d . . .
H7 H 1.3589 0.2717 0.6414 0.028 Uiso 1 1 calc R . .

loop_
_atom_site_aniso_label
_atom_site_aniso_U_11
_atom_site_aniso_U_22
_atom_site_aniso_U_33
_atom_site_aniso_U_23
_atom_site_aniso_U_13
_atom_site_aniso_U_12
Cl1 0.02924(15) 0.02333(14) 0.01613(14) -0.00002(8) -0.00639(9) 0.00071(8)
O1 0.0438(5) 0.0195(3) 0.0253(4) 0.0004(3) -0.0118(3) 0.0061(3)
O2 0.0391(5) 0.0183(3) 0.0199(4) -0.0022(3) -0.0075(3) 0.0031(3)
N1 0.0263(4) 0.0200(4) 0.0194(4) -0.0019(3) -0.0021(3) 0.0007(3)
N2 0.0277(4) 0.0237(4) 0.0187(4) -0.0014(3) -0.0044(3) -0.0003(3)
C1 0.0222(4) 0.0196(4) 0.0172(4) 0.0007(3) -0.0018(3) 0.0007(3)
C2 0.0218(4) 0.0201(4) 0.0138(4) 0.0000(3) -0.0029(3) 0.0006(3)
C3 0.0215(4) 0.0207(4) 0.0164(4) 0.0002(3) -0.0013(3) 0.0011(3)
C4 0.0264(5) 0.0224(5) 0.0224(5) -0.0026(4) -0.0017(4) -0.0015(4)
C5 0.0271(5) 0.0199(4) 0.0259(5) 0.0021(4) 0.0017(4) 0.0010(4)
C6 0.0262(5) 0.0255(5) 0.0195(4) 0.0032(4) -0.0008(4) 0.0029(4)
C7 0.0251(5) 0.0245(5) 0.0189(5) -0.0029(3) -0.0026(4) 0.0007(4)

loop_
_atom_type_symbol
_atom_type_description
_atom_type_scat_dispersion_real
_atom_type_scat_dispersion_imag
_atom_type_scat_source
C C 0.0033 0.0016 'International Tables Vol C Tables 4.2.6.8 and 6.1.1.4'
H H 0.0000 0.0000 'International Tables Vol C Tables 4.2.6.8 and 6.1.1.4'
O O 0.0106 0.0060 'International Tables Vol C Tables 4.2.6.8 and 6.1.1.4'
N N 0.0061 0.0033 'International Tables Vol C Tables 4.2.6.8 and 6.1.1.4'
Cl Cl 0.1484 0.1585 'International Tables Vol C Tables 4.2.6.8 and 6.1.1.4'

loop_
_geom_angle_atom_site_label_1
_geom_angle_atom_site_label_2
_geom_angle_atom_site_label_3
_geom_angle
_geom_angle_site_symmetry_1
_geom_angle_site_symmetry_3
_geom_angle_publ_flag
C3 O2 H2 114(3) . . ?
C7 N1 N2 123.53(9) . . ?
C7 N1 H1 125.4(15) . . ?
N2 N1 H1 111.0(15) . . ?
C4 N2 N1 116.68(9) . . ?
O1 C1 C2 124.26(9) . . ?
O1 C1 C3 117.24(8) . 3_766 ?
C2 C1 C3 118.49(8) . 3_766 ?
C3 C2 C1 122.69(9) . . ?
C3 C2 Cl1 119.75(7) . . ?
C1 C2 Cl1 117.55(7) . . ?
O2 C3 C2 124.06(9) . . ?
O2 C3 C1 117.16(8) . 3_766 ?
C2 C3 C1 118.77(8) . 3_766 ?
N2 C4 C5 123.37(10) . . ?
N2 C4 H4 118.3 . . ?
C5 C4 H4 118.3 . . ?
C6 C5 C4 118.51(10) . . ?
C6 C5 H5 120.7 . . ?
C4 C5 H5 120.7 . . ?
C5 C6 C7 116.88(9) . . ?
C5 C6 H6 121.6 . . ?
C7 C6 H6 121.6 . . ?
N1 C7 C6 121.02(9) . . ?
N1 C7 H7 119.5 . . ?
C6 C7 H7 119.5 . . ?

loop_
_geom_bond_atom_site_label_1
_geom_bond_atom_site_label_2
_geom_bond_distance
_geom_bond_site_symmetry_2
_geom_bond_publ_flag
Cl1 C2 1.7339(10) . ?
O1 C1 1.2314(12) . ?
O2 C3 1.2770(12) . ?
O2 H2 0.76(5) . ?
N1 C7 1.3229(13) . ?
N1 N2 1.3418(11) . ?
N1 H1 0.89(3) . ?
N2 C4 1.3267(13) . ?
C1 C2 1.4278(13) . ?
C1 C3 1.5327(14) 3_766 ?
C2 C3 1.3773(13) . ?
C3 C1 1.5327(14) 3_766 ?
C4 C5 1.3994(14) . ?
C4 H4 0.9500 . ?
C5 C6 1.3700(14) . ?
C5 H5 0.9500 . ?
C6 C7 1.3964(14) . ?
C6 H6 0.9500 . ?
C7 H7 0.9500 . ?

loop_
_geom_torsion_atom_site_label_1
_geom_torsion_atom_site_label_2
_geom_torsion_atom_site_label_3
_geom_torsion_atom_site_label_4
_geom_torsion
_geom_torsion_site_symmetry_1
_geom_torsion_site_symmetry_2
_geom_torsion_site_symmetry_3
_geom_torsion_site_symmetry_4
_geom_torsion_publ_flag
C7 N1 N2 C4 0.53(15) . . . . ?
O1 C1 C2 C3 -177.26(11) . . . . ?
C3 C1 C2 C3 2.36(17) 3_766 . . . ?
O1 C1 C2 Cl1 1.84(15) . . . . ?
C3 C1 C2 Cl1 -178.54(7) 3_766 . . . ?
C1 C2 C3 O2 178.06(10) . . . . ?
Cl1 C2 C3 O2 -1.02(15) . . . . ?
C1 C2 C3 C1 -2.37(17) . . . 3_766 ?
Cl1 C2 C3 C1 178.55(7) . . . 3_766 ?
N1 N2 C4 C5 0.50(16) . . . . ?
N2 C4 C5 C6 -1.21(17) . . . . ?
C4 C5 C6 C7 0.86(16) . . . . ?
N2 N1 C7 C6 -0.83(16) . . . . ?
C5 C6 C7 N1 0.08(16) . . . . ?
